data_4100023
_journal_name_full 'Journal of the American Chemical Society'
_journal_paper_doi 10.1021/ja050129e
_journal_year 2005
_chemical_formula_sum 'C23 H33 B2 Cl2 F3 N4 O3 S'
_chemical_formula_weight 595.11
_space_group_IT_number 4
_symmetry_cell_setting monoclinic
_symmetry_space_group_name_Hall 'P 2yb'
_symmetry_space_group_name_H-M 'P 1 21 1'
_cell_angle_alpha 90.00
_cell_angle_beta 100.054(16)
_cell_angle_gamma 90.00
_cell_formula_units_Z 2
_cell_length_a 8.257(3)
_cell_length_b 8.370(2)
_cell_length_c 21.383(8)
_cell_measurement_temperature 173(2)
_cell_volume 1455.1(8)
_cod_depositor_comments
;
The following automatic conversions were performed:
'_symmetry_cell_setting' value 'Monoclinic' changed to 'monoclinic'
according to '/home/saulius/struct/CIF-dictionaries/cif_core.dic'
dictionary named 'cif_core.dic' version 2.4.1 from 2010-06-29.

Automatic conversion script
Id: cif_fix_enum 1527 2010-12-29 10:47:43Z saulius 
;
_cod_original_sg_symbol_H-M 'P 21'
_cod_database_code 4100023

loop_
_symmetry_equiv_pos_as_xyz
'x, y, z'
'-x, y+1/2, -z'

loop_
_atom_site_label
_atom_site_type_symbol
_atom_site_fract_x
_atom_site_fract_y
_atom_site_fract_z
_atom_site_U_iso_or_equiv
_atom_site_adp_type
_atom_site_occupancy
_atom_site_symmetry_multiplicity
_atom_site_calc_flag
_atom_site_refinement_flags
_atom_site_disorder_assembly
_atom_site_disorder_group
Cl1 Cl 0.59537(13) 0.9070(2) 0.93750(6) 0.0893(4) Uani 1 1 d . . .
Cl2 Cl 0.27483(11) 0.96742(14) 0.96868(4) 0.0622(3) Uani 1 1 d . . .
S1 S 0.16461(8) 0.74061(9) 0.74899(3) 0.03339(16) Uani 1 1 d . . .
F1 F 0.1790(3) 0.8851(4) 0.64141(10) 0.0768(7) Uani 1 1 d . . .
F2 F 0.3496(3) 0.6908(3) 0.66206(12) 0.0687(7) Uani 1 1 d . . .
F3 F 0.3956(3) 0.9132(3) 0.71169(13) 0.0688(6) Uani 1 1 d . . .
O1 O 0.0398(3) 0.6401(3) 0.71365(11) 0.0486(6) Uani 1 1 d . . .
O2 O 0.1058(3) 0.8861(3) 0.77208(11) 0.0470(5) Uani 1 1 d . . .
O3 O 0.2885(3) 0.6586(3) 0.79225(12) 0.0570(6) Uani 1 1 d . . .
N1 N 0.6812(2) 0.3044(3) 0.67664(9) 0.0243(4) Uani 1 1 d . . .
N2 N 0.7198(2) 0.3914(3) 0.77911(9) 0.0233(4) Uani 1 1 d . . .
N3 N 0.3706(3) 0.2839(3) 0.64255(10) 0.0305(5) Uani 1 1 d . . .
N4 N 0.4527(3) 0.3232(3) 0.81794(10) 0.0304(5) Uani 1 1 d . . .
C1 C 0.7812(3) 0.3621(3) 0.72748(11) 0.0248(5) Uani 1 1 d . . .
H1 H 0.8941 0.3815 0.7264 0.030 Uiso 1 1 calc R . .
C2 C 0.7481(3) 0.2662(3) 0.62018(11) 0.0243(5) Uani 1 1 d . . .
C3 C 0.7890(3) 0.1081(3) 0.61048(12) 0.0286(5) Uani 1 1 d . . .
C4 C 0.8466(3) 0.0714(4) 0.55475(13) 0.0362(6) Uani 1 1 d . . .
H4 H 0.8755 -0.0357 0.5469 0.043 Uiso 1 1 calc R . .
C5 C 0.8622(4) 0.1891(4) 0.51062(13) 0.0386(7) Uani 1 1 d . . .
H5 H 0.9010 0.1624 0.4726 0.046 Uiso 1 1 calc R . .
C6 C 0.8216(4) 0.3451(4) 0.52180(13) 0.0376(7) Uani 1 1 d . . .
H6 H 0.8334 0.4250 0.4914 0.045 Uiso 1 1 calc R . .
C7 C 0.7638(3) 0.3877(3) 0.57666(12) 0.0303(6) Uani 1 1 d . . .
C8 C 0.7705(4) -0.0190(4) 0.65806(15) 0.0419(7) Uani 1 1 d . . .
H8A H 0.8101 -0.1211 0.6441 0.050 Uiso 1 1 calc R . .
H8B H 0.6543 -0.0291 0.6618 0.050 Uiso 1 1 calc R . .
H8C H 0.8349 0.0099 0.6994 0.050 Uiso 1 1 calc R . .
C9 C 0.7184(4) 0.5579(4) 0.58906(16) 0.0432(7) Uani 1 1 d . . .
H9A H 0.7299 0.6243 0.5524 0.052 Uiso 1 1 calc R . .
H9B H 0.7915 0.5981 0.6269 0.052 Uiso 1 1 calc R . .
H9C H 0.6043 0.5617 0.5960 0.052 Uiso 1 1 calc R . .
C10 C 0.8317(3) 0.4491(3) 0.83491(11) 0.0242(5) Uani 1 1 d . . .
C11 C 0.8427(3) 0.6137(3) 0.84497(12) 0.0270(5) Uani 1 1 d . . .
C12 C 0.9519(3) 0.6667(4) 0.89793(13) 0.0340(6) Uani 1 1 d . . .
H12 H 0.9638 0.7780 0.9061 0.041 Uiso 1 1 calc R . .
C13 C 1.0430(3) 0.5595(4) 0.93867(13) 0.0362(6) Uani 1 1 d . . .
H13 H 1.1169 0.5981 0.9746 0.043 Uiso 1 1 calc R . .
C14 C 1.0286(3) 0.3966(4) 0.92813(13) 0.0337(6) Uani 1 1 d . . .
H14 H 1.0920 0.3247 0.9569 0.040 Uiso 1 1 calc R . .
C15 C 0.9209(3) 0.3371(3) 0.87528(12) 0.0279(5) Uani 1 1 d . . .
C16 C 0.7384(3) 0.7278(4) 0.80049(13) 0.0358(6) Uani 1 1 d . . .
H16A H 0.7669 0.8379 0.8136 0.043 Uiso 1 1 calc R . .
H16B H 0.6220 0.7086 0.8018 0.043 Uiso 1 1 calc R . .
H16C H 0.7586 0.7109 0.7571 0.043 Uiso 1 1 calc R . .
C17 C 0.9007(4) 0.1611(4) 0.86365(14) 0.0357(6) Uani 1 1 d . . .
H17A H 0.9468 0.1028 0.9024 0.043 Uiso 1 1 calc R . .
H17B H 0.9585 0.1297 0.8292 0.043 Uiso 1 1 calc R . .
H17C H 0.7835 0.1357 0.8517 0.043 Uiso 1 1 calc R . .
C18 C 0.3669(4) 0.2375(5) 0.57652(13) 0.0439(7) Uani 1 1 d . . .
H18A H 0.4707 0.1852 0.5725 0.053 Uiso 1 1 calc R . .
H18B H 0.3520 0.3328 0.5495 0.053 Uiso 1 1 calc R . .
H18C H 0.2754 0.1634 0.5632 0.053 Uiso 1 1 calc R . .
C19 C 0.2043(4) 0.3215(5) 0.65421(17) 0.0491(8) Uani 1 1 d . . .
H19A H 0.2121 0.3742 0.6956 0.059 Uiso 1 1 calc R . .
H19B H 0.1407 0.2226 0.6541 0.059 Uiso 1 1 calc R . .
H19C H 0.1494 0.3929 0.6208 0.059 Uiso 1 1 calc R . .
C20 C 0.2914(4) 0.2440(5) 0.80865(15) 0.0464(7) Uani 1 1 d . . .
H20A H 0.2767 0.1807 0.7695 0.056 Uiso 1 1 calc R . .
H20B H 0.2045 0.3249 0.8054 0.056 Uiso 1 1 calc R . .
H20C H 0.2854 0.1738 0.8448 0.056 Uiso 1 1 calc R . .
C21 C 0.4966(4) 0.3851(4) 0.88273(12) 0.0383(7) Uani 1 1 d . . .
H21A H 0.5977 0.4483 0.8864 0.046 Uiso 1 1 calc R . .
H21B H 0.5142 0.2957 0.9128 0.046 Uiso 1 1 calc R . .
H21C H 0.4073 0.4527 0.8924 0.046 Uiso 1 1 calc R . .
C22 C 0.2771(4) 0.8101(4) 0.68767(16) 0.0459(8) Uani 1 1 d . . .
C23 C 0.3905(5) 0.8468(6) 0.9274(2) 0.0716(12) Uani 1 1 d . . .
H23A H 0.3425 0.8496 0.8816 0.086 Uiso 1 1 calc R . .
H23B H 0.3854 0.7352 0.9422 0.086 Uiso 1 1 calc R . .
B1 B 0.5073(3) 0.2996(3) 0.68978(13) 0.0247(6) Uani 1 1 d . . .
B2 B 0.5404(3) 0.3405(4) 0.76935(13) 0.0259(6) Uani 1 1 d . . .

loop_
_atom_site_aniso_label
_atom_site_aniso_U_11
_atom_site_aniso_U_22
_atom_site_aniso_U_33
_atom_site_aniso_U_23
_atom_site_aniso_U_13
_atom_site_aniso_U_12
Cl1 0.0454(5) 0.1439(12) 0.0828(7) -0.0148(8) 0.0234(5) -0.0047(6)
Cl2 0.0459(5) 0.0927(7) 0.0465(5) -0.0049(5) 0.0038(4) 0.0199(5)
S1 0.0299(3) 0.0355(3) 0.0355(3) -0.0013(3) 0.0078(3) -0.0015(3)
F1 0.0767(15) 0.103(2) 0.0532(12) 0.0343(13) 0.0180(11) 0.0195(14)
F2 0.0705(14) 0.0669(14) 0.0815(15) -0.0069(12) 0.0489(12) 0.0083(11)
F3 0.0524(12) 0.0598(13) 0.1012(17) 0.0049(12) 0.0332(12) -0.0179(10)
O1 0.0383(12) 0.0502(14) 0.0589(14) -0.0212(12) 0.0128(10) -0.0118(10)
O2 0.0462(12) 0.0424(12) 0.0560(13) -0.0131(11) 0.0183(10) -0.0016(10)
O3 0.0495(14) 0.0684(17) 0.0511(13) 0.0196(13) 0.0035(11) 0.0106(12)
N1 0.0227(10) 0.0298(11) 0.0210(10) -0.0032(8) 0.0051(8) -0.0015(8)
N2 0.0205(9) 0.0299(11) 0.0198(9) -0.0010(8) 0.0046(8) -0.0018(8)
N3 0.0207(10) 0.0384(14) 0.0315(11) -0.0080(10) 0.0019(8) -0.0007(9)
N4 0.0275(11) 0.0358(12) 0.0301(11) -0.0069(10) 0.0110(9) -0.0078(9)
C1 0.0208(11) 0.0303(13) 0.0231(11) 0.0002(10) 0.0034(9) -0.0016(10)
C2 0.0224(11) 0.0309(14) 0.0204(11) -0.0033(10) 0.0061(9) -0.0020(10)
C3 0.0264(12) 0.0310(14) 0.0284(13) -0.0023(11) 0.0046(10) 0.0002(10)
C4 0.0333(14) 0.0408(16) 0.0353(14) -0.0099(12) 0.0086(12) 0.0044(12)
C5 0.0380(15) 0.0526(18) 0.0275(13) -0.0068(13) 0.0124(11) 0.0032(13)
C6 0.0464(16) 0.0423(18) 0.0261(13) 0.0037(12) 0.0121(12) -0.0014(13)
C7 0.0315(13) 0.0345(14) 0.0251(12) 0.0030(11) 0.0051(10) 0.0011(11)
C8 0.0498(17) 0.0331(15) 0.0459(16) 0.0042(14) 0.0170(14) 0.0038(13)
C9 0.0587(19) 0.0309(15) 0.0413(17) 0.0053(13) 0.0125(14) 0.0020(13)
C10 0.0187(11) 0.0335(14) 0.0212(11) -0.0020(10) 0.0058(9) -0.0029(9)
C11 0.0229(12) 0.0344(14) 0.0252(12) -0.0043(11) 0.0081(10) -0.0035(10)
C12 0.0310(14) 0.0374(15) 0.0334(14) -0.0088(12) 0.0047(11) -0.0052(11)
C13 0.0316(14) 0.0474(17) 0.0284(13) -0.0079(13) 0.0021(11) -0.0073(12)
C14 0.0264(12) 0.0467(17) 0.0273(13) 0.0011(12) 0.0029(10) 0.0006(12)
C15 0.0244(12) 0.0330(14) 0.0270(12) -0.0004(11) 0.0060(10) -0.0008(10)
C16 0.0331(13) 0.0369(15) 0.0368(14) 0.0031(13) 0.0046(11) 0.0009(12)
C17 0.0334(14) 0.0355(16) 0.0371(15) 0.0002(13) 0.0030(12) 0.0023(12)
C18 0.0336(14) 0.065(2) 0.0309(13) -0.0129(15) 0.0000(11) -0.0033(15)
C19 0.0228(13) 0.070(2) 0.0534(19) -0.0177(18) 0.0031(13) 0.0049(14)
C20 0.0352(15) 0.064(2) 0.0443(16) -0.0097(16) 0.0180(13) -0.0197(16)
C21 0.0377(15) 0.0531(18) 0.0266(13) -0.0073(13) 0.0128(11) -0.0070(13)
C22 0.0433(17) 0.0473(18) 0.0486(18) 0.0093(15) 0.0122(14) 0.0055(14)
C23 0.056(2) 0.081(3) 0.082(3) -0.034(2) 0.023(2) -0.012(2)
B1 0.0230(13) 0.0237(13) 0.0279(14) -0.0023(11) 0.0059(11) -0.0006(10)
B2 0.0237(13) 0.0271(15) 0.0280(13) -0.0028(12) 0.0074(11) -0.0010(11)
